data_2220667
loop_
_publ_author_name
'Yeap, Chin Sing'
'Kargar, Hadi'
'Kia, Reza'
'Fun, Hoong-Kun'

_publ_section_title 6,6'-Dimethoxy-2,2'-[2,2-dimethylpropane-1,3-diylbis(nitrilomethylidyne)]diphenol
_journal_coeditor_code ZL2157
_journal_issue 1
_journal_name_full 'Acta Crystallographica Section E'
_journal_page_first o20
_journal_page_last o21
_journal_paper_doi 10.1107/S1600536808038002
_journal_volume 65
_journal_year 2009
_chemical_formula_iupac 'C21 H26 N2 O4'
_chemical_formula_moiety 'C21 H26 N2 O4'
_chemical_formula_sum 'C21 H26 N2 O4'
_chemical_formula_weight 370.44
_chemical_name_common
;
<i>N,N</i>-Bis(3-methoxy-2-hydroxybenzylidene)-2,2-dimethyl
propane-1,3-diamine
;
_chemical_name_systematic
;
6,6'-Dimethoxy-2,2'-[2,2-dimethylpropane-1,3-
diylbis(nitrilomethylidyne)]diphenol
;
_space_group_IT_number 9
_symmetry_cell_setting monoclinic
_symmetry_space_group_name_Hall 'C -2yc'
_symmetry_space_group_name_H-M 'C 1 c 1'
_atom_sites_solution_hydrogens geom
_atom_sites_solution_primary direct
_atom_sites_solution_secondary difmap
_audit_creation_method SHELXL97
_cell_angle_alpha 90.00
_cell_angle_beta 96.102(3)
_cell_angle_gamma 90.00
_cell_formula_units_Z 8
_cell_length_a 6.8859(3)
_cell_length_b 30.8090(14)
_cell_length_c 18.8611(9)
_cell_measurement_reflns_used 9913
_cell_measurement_temperature 100.00(10)
_cell_measurement_theta_max 31.84
_cell_measurement_theta_min 2.54
_cell_volume 3978.7(3)
_computing_cell_refinement 'APEX2 (Bruker, 2005)'
_computing_data_collection 'APEX2 (Bruker, 2005)'
_computing_data_reduction 'SAINT (Bruker, 2005)'
_computing_molecular_graphics 'SHELXTL (Sheldrick, 2008)'
_computing_publication_material
;
SHELXTL (Sheldrick, 2008) and PLATON (Spek, 2003)
;
_computing_structure_refinement 'SHELXTL (Sheldrick, 2008)'
_computing_structure_solution 'SHELXTL (Sheldrick, 2008)'
_diffrn_ambient_temperature 100.00(10)
_diffrn_measured_fraction_theta_full 0.992
_diffrn_measured_fraction_theta_max 0.992
_diffrn_measurement_device_type 'Bruker SMART APEXII CCD area-detector'
_diffrn_measurement_method '\f and \w'
_diffrn_radiation_monochromator graphite
_diffrn_radiation_source 'fine-focus sealed tube'
_diffrn_radiation_type MoK\a
_diffrn_radiation_wavelength 0.71073
_diffrn_reflns_av_R_equivalents 0.0496
_diffrn_reflns_av_sigmaI/netI 0.0322
_diffrn_reflns_limit_h_max 10
_diffrn_reflns_limit_h_min -10
_diffrn_reflns_limit_k_max 46
_diffrn_reflns_limit_k_min -46
_diffrn_reflns_limit_l_max 28
_diffrn_reflns_limit_l_min -28
_diffrn_reflns_number 55368
_diffrn_reflns_theta_full 32.31
_diffrn_reflns_theta_max 32.31
_diffrn_reflns_theta_min 1.32
_diffrn_standards_number 0
_exptl_absorpt_coefficient_mu 0.086
_exptl_absorpt_correction_T_max 0.9779
_exptl_absorpt_correction_T_min 0.9624
_exptl_absorpt_correction_type multi-scan
_exptl_absorpt_process_details '(SADABS; Bruker, 2005)'
_exptl_crystal_colour yellow
_exptl_crystal_density_diffrn 1.237
_exptl_crystal_density_method 'not measured'
_exptl_crystal_description block
_exptl_crystal_F_000 1584
_exptl_crystal_size_max 0.45
_exptl_crystal_size_mid 0.38
_exptl_crystal_size_min 0.26
_refine_diff_density_max 0.445
_refine_diff_density_min -0.367
_refine_ls_extinction_method none
_refine_ls_goodness_of_fit_ref 1.069
_refine_ls_hydrogen_treatment constr
_refine_ls_matrix_type full
_refine_ls_number_parameters 495
_refine_ls_number_reflns 7045
_refine_ls_number_restraints 2
_refine_ls_restrained_S_all 1.068
_refine_ls_R_factor_all 0.0767
_refine_ls_R_factor_gt 0.0704
_refine_ls_shift/su_max 0.002
_refine_ls_shift/su_mean 0.000
_refine_ls_structure_factor_coef Fsqd
_refine_ls_weighting_details 'calc w = 1/[\s^2^(Fo^2^)+(0.1051P)^2^+8.0789P] where P=(Fo^2^+2Fc^2^)/3'
_refine_ls_weighting_scheme calc
_refine_ls_wR_factor_gt 0.1972
_refine_ls_wR_factor_ref 0.2018
_reflns_number_gt 6422
_reflns_number_total 7045
_reflns_threshold_expression I>2\s(I)
_cod_data_source_file zl2157.cif
_cod_data_source_block I
_cod_original_sg_symbol_H-M 'C c'
_cod_database_code 2220667
_cod_database_fobs_code 2220667

loop_
_symmetry_equiv_pos_as_xyz
'x, y, z'
'x, -y, z+1/2'
'x+1/2, y+1/2, z'
'x+1/2, -y+1/2, z+1/2'

loop_
_atom_site_type_symbol
_atom_site_label
_atom_site_fract_x
_atom_site_fract_y
_atom_site_fract_z
_atom_site_U_iso_or_equiv
_atom_site_adp_type
_atom_site_calc_flag
_atom_site_refinement_flags
_atom_site_occupancy
_atom_site_disorder_assembly
_atom_site_disorder_group
O O1A 0.6602(3) 0.61681(8) 0.79393(15) 0.0220(5) Uani d . 1 . .
H H1A 0.6514 0.6433 0.7837 0.033 Uiso calc R 1 . .
O O2A 0.1871(4) 0.81687(9) 0.62720(15) 0.0262(5) Uani d . 1 . .
H H2A 0.2552 0.8126 0.6662 0.039 Uiso calc R 1 . .
O O3A 0.7407(4) 0.53607(8) 0.82872(15) 0.0231(5) Uani d . 1 . .
O O4A -0.0011(4) 0.84221(9) 0.50566(15) 0.0256(5) Uani d . 1 . .
N N1A 0.7730(4) 0.69245(9) 0.75795(16) 0.0200(5) Uani d . 1 . .
N N2A 0.5033(4) 0.82012(9) 0.71799(16) 0.0209(5) Uani d . 1 . .
C C1A 0.8478(4) 0.60400(10) 0.79486(17) 0.0162(5) Uani d . 1 . .
C C2A 0.8952(5) 0.56063(10) 0.81212(17) 0.0187(6) Uani d . 1 . .
C C3A 1.0852(5) 0.54614(11) 0.81211(19) 0.0223(6) Uani d . 1 . .
H H3AA 1.1163 0.5169 0.8243 0.027 Uiso calc R 1 . .
C C4A 1.2326(5) 0.57441(12) 0.7942(2) 0.0228(6) Uani d . 1 . .
H H4AA 1.3623 0.5641 0.7933 0.027 Uiso calc R 1 . .
C C5A 1.1880(5) 0.61752(11) 0.7780(2) 0.0205(6) Uani d . 1 . .
H H5AA 1.2879 0.6368 0.7666 0.025 Uiso calc R 1 . .
C C6A 0.9952(5) 0.63275(10) 0.77833(17) 0.0175(5) Uani d . 1 . .
C C7A 0.9487(5) 0.67788(10) 0.76016(18) 0.0183(5) Uani d . 1 . .
H H7AA 1.0504 0.6969 0.7497 0.022 Uiso calc R 1 . .
C C8A 0.7357(5) 0.73797(10) 0.74149(19) 0.0210(6) Uani d . 1 . .
H H8AA 0.6548 0.7404 0.6950 0.025 Uiso calc R 1 . .
H H8AB 0.8610 0.7530 0.7375 0.025 Uiso calc R 1 . .
C C9A 0.6290(5) 0.76003(10) 0.79997(18) 0.0202(6) Uani d . 1 . .
C C10A 0.6207(5) 0.80896(10) 0.78462(19) 0.0213(6) Uani d . 1 . .
H H10A 0.5659 0.8239 0.8245 0.026 Uiso calc R 1 . .
H H10B 0.7553 0.8199 0.7827 0.026 Uiso calc R 1 . .
C C11A 0.5777(5) 0.84575(10) 0.67483(18) 0.0198(6) Uani d . 1 . .
H H11A 0.7069 0.8561 0.6870 0.024 Uiso calc R 1 . .
C C12A 0.4712(5) 0.85970(11) 0.60758(18) 0.0198(6) Uani d . 1 . .
C C13A 0.5596(5) 0.88882(14) 0.5638(2) 0.0267(7) Uani d . 1 . .
H H13A 0.6866 0.8998 0.5783 0.032 Uiso calc R 1 . .
C C14A 0.4617(6) 0.90153(14) 0.4996(2) 0.0285(7) Uani d . 1 . .
H H14A 0.5225 0.9210 0.4698 0.034 Uiso calc R 1 . .
C C15A 0.2746(6) 0.88615(13) 0.4779(2) 0.0253(7) Uani d . 1 . .
H H15A 0.2095 0.8949 0.4333 0.030 Uiso calc R 1 . .
C C16A 0.1831(5) 0.85812(11) 0.52116(19) 0.0206(6) Uani d . 1 . .
C C17A 0.2814(5) 0.84420(10) 0.58698(18) 0.0184(5) Uani d . 1 . .
C C18A 0.7447(7) 0.75372(13) 0.8731(2) 0.0300(8) Uani d . 1 . .
H H18A 0.6757 0.7678 0.9097 0.045 Uiso calc R 1 . .
H H18B 0.8747 0.7667 0.8729 0.045 Uiso calc R 1 . .
H H18C 0.7580 0.7226 0.8835 0.045 Uiso calc R 1 . .
C C19A 0.4231(6) 0.74167(13) 0.7997(2) 0.0289(8) Uani d . 1 . .
H H19A 0.3512 0.7459 0.7525 0.043 Uiso calc R 1 . .
H H19B 0.3552 0.7567 0.8357 0.043 Uiso calc R 1 . .
H H19C 0.4306 0.7106 0.8108 0.043 Uiso calc R 1 . .
C C20A -0.1043(6) 0.85672(13) 0.4401(2) 0.0272(7) Uani d . 1 . .
H H20A -0.2355 0.8440 0.4346 0.041 Uiso calc R 1 . .
H H20B -0.0335 0.8477 0.4002 0.041 Uiso calc R 1 . .
H H20C -0.1146 0.8884 0.4406 0.041 Uiso calc R 1 . .
C C21A 0.7845(7) 0.49164(11) 0.8457(2) 0.0291(7) Uani d . 1 . .
H H21A 0.6651 0.4767 0.8560 0.044 Uiso calc R 1 . .
H H21B 0.8816 0.4902 0.8875 0.044 Uiso calc R 1 . .
H H21C 0.8368 0.4776 0.8051 0.044 Uiso calc R 1 . .
O O1B 0.5634(3) 0.64558(8) 0.58470(15) 0.0216(5) Uani d . 1 . .
H H1B 0.5639 0.6210 0.6041 0.032 Uiso calc R 1 . .
O O2B 0.2253(4) 0.44378(9) 0.76179(15) 0.0255(5) Uani d . 1 . .
H H2B 0.2786 0.4507 0.7254 0.038 Uiso calc R 1 . .
O O3B 0.6121(4) 0.72611(9) 0.54496(16) 0.0260(5) Uani d . 1 . .
O O4B 0.1066(4) 0.41813(9) 0.88280(15) 0.0270(5) Uani d . 1 . .
N N1B 0.7096(4) 0.57124(9) 0.62454(16) 0.0204(5) Uani d . 1 . .
N N2B 0.4884(4) 0.44138(9) 0.67216(16) 0.0206(5) Uani d . 1 . .
C C1B 0.7484(4) 0.65956(10) 0.58381(18) 0.0170(5) Uani d . 1 . .
C C2B 0.7791(5) 0.70283(11) 0.56300(18) 0.0202(6) Uani d . 1 . .
C C3B 0.9687(5) 0.71851(11) 0.5621(2) 0.0228(6) Uani d . 1 . .
H H3BA 0.9895 0.7476 0.5479 0.027 Uiso calc R 1 . .
C C4B 1.1290(5) 0.69138(12) 0.5821(2) 0.0249(7) Uani d . 1 . .
H H4BA 1.2578 0.7024 0.5821 0.030 Uiso calc R 1 . .
C C5B 1.1014(5) 0.64898(11) 0.6016(2) 0.0215(6) Uani d . 1 . .
H H5BA 1.2111 0.6308 0.6144 0.026 Uiso calc R 1 . .
C C6B 0.9113(5) 0.63246(11) 0.60275(17) 0.0173(5) Uani d . 1 . .
C C7B 0.8806(5) 0.58763(10) 0.62376(18) 0.0187(5) Uani d . 1 . .
H H7BA 0.9913 0.5699 0.6374 0.022 Uiso calc R 1 . .
C C8B 0.6908(5) 0.52569(11) 0.64410(19) 0.0212(6) Uani d . 1 . .
H H8BA 0.6393 0.5238 0.6911 0.025 Uiso calc R 1 . .
H H8BB 0.8211 0.5118 0.6483 0.025 Uiso calc R 1 . .
C C9B 0.5533(5) 0.50155(10) 0.58819(18) 0.0194(6) Uani d . 1 . .
C C10B 0.5641(5) 0.45275(10) 0.60503(19) 0.0203(6) Uani d . 1 . .
H H10C 0.4889 0.4367 0.5657 0.024 Uiso calc R 1 . .
H H10D 0.7019 0.4432 0.6071 0.024 Uiso calc R 1 . .
C C11B 0.5880(5) 0.41536(10) 0.71459(19) 0.0208(6) Uani d . 1 . .
H H11B 0.7098 0.4050 0.7021 0.025 Uiso calc R 1 . .
C C12B 0.5202(5) 0.40099(11) 0.78172(18) 0.0193(6) Uani d . 1 . .
C C13B 0.6361(5) 0.37212(13) 0.8259(2) 0.0264(7) Uani d . 1 . .
H H13B 0.7558 0.3617 0.8116 0.032 Uiso calc R 1 . .
C C14B 0.5756(6) 0.35898(14) 0.8901(2) 0.0290(7) Uani d . 1 . .
H H14B 0.6532 0.3393 0.9197 0.035 Uiso calc R 1 . .
C C15B 0.4011(6) 0.37457(12) 0.91147(19) 0.0245(7) Uani d . 1 . .
H H15B 0.3624 0.3658 0.9562 0.029 Uiso calc R 1 . .
C C16B 0.2833(5) 0.40253(11) 0.86886(18) 0.0210(6) Uani d . 1 . .
C C17B 0.3442(5) 0.41619(10) 0.80270(18) 0.0191(6) Uani d . 1 . .
C C18B 0.6217(7) 0.50736(13) 0.5136(2) 0.0317(8) Uani d . 1 . .
H H18D 0.5323 0.4919 0.4783 0.048 Uiso calc R 1 . .
H H18E 0.7537 0.4955 0.5134 0.048 Uiso calc R 1 . .
H H18F 0.6224 0.5383 0.5016 0.048 Uiso calc R 1 . .
C C19B 0.3445(6) 0.51819(13) 0.5896(3) 0.0302(8) Uani d . 1 . .
H H19D 0.3041 0.5142 0.6374 0.045 Uiso calc R 1 . .
H H19E 0.2564 0.5019 0.5550 0.045 Uiso calc R 1 . .
H H19F 0.3391 0.5491 0.5773 0.045 Uiso calc R 1 . .
C C20B 0.0398(6) 0.40411(14) 0.9482(2) 0.0291(7) Uani d . 1 . .
H H20D -0.0861 0.4178 0.9538 0.044 Uiso calc R 1 . .
H H20E 0.1353 0.4124 0.9881 0.044 Uiso calc R 1 . .
H H20F 0.0245 0.3725 0.9474 0.044 Uiso calc R 1 . .
C C21B 0.6384(6) 0.76900(12) 0.5185(3) 0.0313(8) Uani d . 1 . .
H H21D 0.5114 0.7835 0.5103 0.047 Uiso calc R 1 . .
H H21E 0.6975 0.7673 0.4735 0.047 Uiso calc R 1 . .
H H21F 0.7242 0.7855 0.5535 0.047 Uiso calc R 1 . .

loop_
_atom_site_aniso_label
_atom_site_aniso_U_11
_atom_site_aniso_U_22
_atom_site_aniso_U_33
_atom_site_aniso_U_12
_atom_site_aniso_U_13
_atom_site_aniso_U_23
O1A 0.0150(10) 0.0177(10) 0.0338(13) 0.0015(8) 0.0053(9) 0.0003(9)
O2A 0.0263(13) 0.0208(11) 0.0296(13) -0.0085(10) -0.0051(10) 0.0080(10)
O3A 0.0230(11) 0.0157(10) 0.0314(13) -0.0021(9) 0.0057(9) 0.0016(9)
O4A 0.0227(12) 0.0256(12) 0.0266(12) -0.0056(9) -0.0064(9) 0.0038(10)
N1A 0.0208(12) 0.0137(11) 0.0250(13) 0.0031(9) -0.0003(10) -0.0006(10)
N2A 0.0233(13) 0.0137(11) 0.0244(13) 0.0026(10) -0.0036(10) 0.0004(9)
C1A 0.0147(12) 0.0152(12) 0.0184(13) 0.0005(10) -0.0007(10) -0.0028(10)
C2A 0.0205(14) 0.0159(13) 0.0191(13) -0.0015(10) 0.0001(10) -0.0013(10)
C3A 0.0237(15) 0.0164(13) 0.0258(15) 0.0036(11) -0.0020(12) -0.0026(11)
C4A 0.0178(13) 0.0207(14) 0.0294(16) 0.0031(11) -0.0002(12) -0.0036(12)
C5A 0.0141(12) 0.0186(13) 0.0285(16) 0.0013(10) 0.0013(11) -0.0037(11)
C6A 0.0151(12) 0.0170(13) 0.0200(13) -0.0003(10) -0.0007(10) -0.0027(10)
C7A 0.0170(13) 0.0156(12) 0.0221(14) -0.0008(10) 0.0010(10) -0.0008(10)
C8A 0.0238(14) 0.0124(12) 0.0271(15) 0.0032(11) 0.0032(12) 0.0015(11)
C9A 0.0232(14) 0.0154(12) 0.0212(14) 0.0015(11) -0.0005(11) -0.0012(10)
C10A 0.0235(15) 0.0128(12) 0.0260(15) 0.0014(11) -0.0055(12) -0.0003(11)
C11A 0.0179(13) 0.0173(13) 0.0232(14) 0.0011(10) -0.0022(11) 0.0001(11)
C12A 0.0175(13) 0.0181(13) 0.0234(14) -0.0004(11) 0.0006(11) 0.0006(11)
C13A 0.0193(15) 0.0313(18) 0.0291(17) -0.0024(13) 0.0010(13) 0.0038(14)
C14A 0.0268(17) 0.0337(19) 0.0258(16) -0.0005(14) 0.0059(13) 0.0058(14)
C15A 0.0261(16) 0.0268(16) 0.0224(15) 0.0063(13) -0.0002(12) 0.0006(12)
C16A 0.0214(14) 0.0178(13) 0.0217(14) 0.0028(11) -0.0021(11) -0.0015(11)
C17A 0.0180(13) 0.0148(12) 0.0221(14) 0.0000(10) 0.0002(10) -0.0007(10)
C18A 0.043(2) 0.0221(15) 0.0228(16) 0.0059(15) -0.0043(15) 0.0005(12)
C19A 0.0213(15) 0.0220(16) 0.043(2) -0.0010(12) 0.0033(14) 0.0057(14)
C20A 0.0284(17) 0.0277(16) 0.0234(16) 0.0010(14) -0.0066(13) 0.0023(13)
C21A 0.038(2) 0.0159(14) 0.0341(19) -0.0042(14) 0.0081(15) -0.0020(13)
O1B 0.0135(10) 0.0181(10) 0.0328(13) -0.0021(8) 0.0010(9) 0.0017(9)
O2B 0.0310(13) 0.0203(11) 0.0270(12) 0.0112(10) 0.0106(10) 0.0082(9)
O3B 0.0221(12) 0.0186(11) 0.0368(14) 0.0028(9) 0.0014(10) 0.0038(10)
O4B 0.0273(13) 0.0280(13) 0.0277(13) 0.0048(10) 0.0125(10) 0.0056(10)
N1B 0.0221(13) 0.0171(12) 0.0216(12) -0.0021(10) 0.0011(10) 0.0012(10)
N2B 0.0238(13) 0.0144(11) 0.0246(13) -0.0010(10) 0.0077(10) 0.0003(10)
C1B 0.0144(12) 0.0161(12) 0.0205(13) -0.0006(10) 0.0026(10) -0.0011(10)
C2B 0.0201(14) 0.0181(13) 0.0222(14) -0.0006(11) 0.0024(11) -0.0010(11)
C3B 0.0218(15) 0.0167(13) 0.0302(16) -0.0024(11) 0.0042(12) -0.0008(12)
C4B 0.0211(15) 0.0215(15) 0.0326(17) -0.0014(12) 0.0056(13) -0.0022(13)
C5B 0.0164(13) 0.0204(14) 0.0278(16) -0.0022(11) 0.0028(11) -0.0018(12)
C6B 0.0168(12) 0.0187(13) 0.0164(12) -0.0002(10) 0.0011(10) -0.0018(10)
C7B 0.0185(13) 0.0158(12) 0.0217(14) 0.0000(10) 0.0013(10) -0.0013(10)
C8B 0.0238(15) 0.0142(12) 0.0249(15) -0.0005(11) -0.0006(12) 0.0030(11)
C9B 0.0216(14) 0.0154(12) 0.0209(14) -0.0012(10) 0.0016(11) 0.0021(10)
C10B 0.0244(15) 0.0152(12) 0.0226(14) -0.0020(11) 0.0082(12) 0.0005(11)
C11B 0.0215(14) 0.0156(13) 0.0264(15) -0.0030(11) 0.0075(12) -0.0014(11)
C12B 0.0196(14) 0.0163(13) 0.0220(14) -0.0040(10) 0.0017(11) 0.0008(10)
C13B 0.0188(15) 0.0271(16) 0.0328(18) 0.0033(12) 0.0009(13) 0.0065(14)
C14B 0.0232(16) 0.0313(18) 0.0315(18) -0.0018(14) -0.0026(14) 0.0079(14)
C15B 0.0260(16) 0.0242(15) 0.0226(15) -0.0061(13) -0.0005(12) 0.0027(12)
C16B 0.0244(15) 0.0179(13) 0.0209(14) -0.0020(11) 0.0034(11) -0.0026(11)
C17B 0.0234(14) 0.0118(11) 0.0223(14) -0.0022(10) 0.0038(11) 0.0011(10)
C18B 0.047(2) 0.0244(17) 0.0244(16) -0.0090(16) 0.0100(16) 0.0029(13)
C19B 0.0211(16) 0.0275(17) 0.041(2) -0.0001(13) -0.0013(14) 0.0073(15)
C20B 0.0352(19) 0.0304(18) 0.0233(16) -0.0035(15) 0.0110(14) -0.0004(13)
C21B 0.0323(19) 0.0149(14) 0.046(2) 0.0030(13) 0.0013(17) 0.0026(14)

loop_
_atom_type_symbol
_atom_type_description
_atom_type_scat_dispersion_real
_atom_type_scat_dispersion_imag
_atom_type_scat_source
C C 0.0033 0.0000 'International Tables Vol C Tables 4.2.6.8 and 6.1.1.4'
H H 0.0000 0.0000 'International Tables Vol C Tables 4.2.6.8 and 6.1.1.4'
N N 0.0061 0.0000 'International Tables Vol C Tables 4.2.6.8 and 6.1.1.4'
O O 0.0106 0.0000 'International Tables Vol C Tables 4.2.6.8 and 6.1.1.4'

loop_
_geom_angle_atom_site_label_1
_geom_angle_atom_site_label_2
_geom_angle_atom_site_label_3
_geom_angle_site_symmetry_1
_geom_angle_site_symmetry_3
_geom_angle
_geom_angle_publ_flag
C1A O1A H1A . . 109.5 ?
C17A O2A H2A . . 109.5 ?
C2A O3A C21A . . 115.4(3) ?
C16A O4A C20A . . 116.0(3) ?
C7A N1A C8A . . 119.2(3) ?
C11A N2A C10A . . 118.0(3) ?
O1A C1A C2A . . 118.7(3) ?
O1A C1A C6A . . 121.7(3) ?
C2A C1A C6A . . 119.6(3) ?
O3A C2A C3A . . 125.5(3) ?
O3A C2A C1A . . 114.3(3) ?
C3A C2A C1A . . 120.2(3) ?
C2A C3A C4A . . 120.5(3) ?
C2A C3A H3AA . . 119.7 ?
C4A C3A H3AA . . 119.7 ?
C5A C4A C3A . . 119.8(3) ?
C5A C4A H4AA . . 120.1 ?
C3A C4A H4AA . . 120.1 ?
C4A C5A C6A . . 120.2(3) ?
C4A C5A H5AA . . 119.9 ?
C6A C5A H5AA . . 119.9 ?
C1A C6A C5A . . 119.6(3) ?
C1A C6A C7A . . 120.4(3) ?
C5A C6A C7A . . 120.0(3) ?
N1A C7A C6A . . 121.5(3) ?
N1A C7A H7AA . . 119.3 ?
C6A C7A H7AA . . 119.3 ?
N1A C8A C9A . . 111.0(3) ?
N1A C8A H8AA . . 109.4 ?
C9A C8A H8AA . . 109.4 ?
N1A C8A H8AB . . 109.4 ?
C9A C8A H8AB . . 109.4 ?
H8AA C8A H8AB . . 108.0 ?
C19A C9A C18A . . 110.5(3) ?
C19A C9A C10A . . 110.3(3) ?
C18A C9A C10A . . 107.5(3) ?
C19A C9A C8A . . 110.3(3) ?
C18A C9A C8A . . 110.2(3) ?
C10A C9A C8A . . 108.0(3) ?
N2A C10A C9A . . 113.5(3) ?
N2A C10A H10A . . 108.9 ?
C9A C10A H10A . . 108.9 ?
N2A C10A H10B . . 108.9 ?
C9A C10A H10B . . 108.9 ?
H10A C10A H10B . . 107.7 ?
N2A C11A C12A . . 122.4(3) ?
N2A C11A H11A . . 118.8 ?
C12A C11A H11A . . 118.8 ?
C13A C12A C17A . . 120.2(3) ?
C13A C12A C11A . . 119.4(3) ?
C17A C12A C11A . . 120.4(3) ?
C14A C13A C12A . . 119.8(3) ?
C14A C13A H13A . . 120.1 ?
C12A C13A H13A . . 120.1 ?
C13A C14A C15A . . 120.8(4) ?
C13A C14A H14A . . 119.6 ?
C15A C14A H14A . . 119.6 ?
C16A C15A C14A . . 120.3(3) ?
C16A C15A H15A . . 119.9 ?
C14A C15A H15A . . 119.9 ?
O4A C16A C15A . . 124.7(3) ?
O4A C16A C17A . . 115.3(3) ?
C15A C16A C17A . . 120.0(3) ?
O2A C17A C12A . . 123.1(3) ?
O2A C17A C16A . . 118.0(3) ?
C12A C17A C16A . . 118.9(3) ?
C9A C18A H18A . . 109.5 ?
C9A C18A H18B . . 109.5 ?
H18A C18A H18B . . 109.5 ?
C9A C18A H18C . . 109.5 ?
H18A C18A H18C . . 109.5 ?
H18B C18A H18C . . 109.5 ?
C9A C19A H19A . . 109.5 ?
C9A C19A H19B . . 109.5 ?
H19A C19A H19B . . 109.5 ?
C9A C19A H19C . . 109.5 ?
H19A C19A H19C . . 109.5 ?
H19B C19A H19C . . 109.5 ?
O4A C20A H20A . . 109.5 ?
O4A C20A H20B . . 109.5 ?
H20A C20A H20B . . 109.5 ?
O4A C20A H20C . . 109.5 ?
H20A C20A H20C . . 109.5 ?
H20B C20A H20C . . 109.5 ?
O3A C21A H21A . . 109.5 ?
O3A C21A H21B . . 109.5 ?
H21A C21A H21B . . 109.5 ?
O3A C21A H21C . . 109.5 ?
H21A C21A H21C . . 109.5 ?
H21B C21A H21C . . 109.5 ?
C1B O1B H1B . . 109.5 ?
C17B O2B H2B . . 109.5 ?
C2B O3B C21B . . 115.9(3) ?
C16B O4B C20B . . 115.9(3) ?
C7B N1B C8B . . 119.2(3) ?
C11B N2B C10B . . 118.4(3) ?
O1B C1B C2B . . 118.3(3) ?
O1B C1B C6B . . 122.3(3) ?
C2B C1B C6B . . 119.4(3) ?
O3B C2B C3B . . 125.4(3) ?
O3B C2B C1B . . 114.7(3) ?
C3B C2B C1B . . 119.9(3) ?
C2B C3B C4B . . 120.1(3) ?
C2B C3B H3BA . . 120.0 ?
C4B C3B H3BA . . 120.0 ?
C5B C4B C3B . . 120.7(3) ?
C5B C4B H4BA . . 119.7 ?
C3B C4B H4BA . . 119.7 ?
C4B C5B C6B . . 120.2(3) ?
C4B C5B H5BA . . 119.9 ?
C6B C5B H5BA . . 119.9 ?
C5B C6B C1B . . 119.8(3) ?
C5B C6B C7B . . 120.6(3) ?
C1B C6B C7B . . 119.6(3) ?
N1B C7B C6B . . 122.4(3) ?
N1B C7B H7BA . . 118.8 ?
C6B C7B H7BA . . 118.8 ?
N1B C8B C9B . . 110.9(3) ?
N1B C8B H8BA . . 109.5 ?
C9B C8B H8BA . . 109.5 ?
N1B C8B H8BB . . 109.5 ?
C9B C8B H8BB . . 109.5 ?
H8BA C8B H8BB . . 108.0 ?
C19B C9B C8B . . 109.8(3) ?
C19B C9B C10B . . 110.4(3) ?
C8B C9B C10B . . 108.7(3) ?
C19B C9B C18B . . 110.8(3) ?
C8B C9B C18B . . 110.2(3) ?
C10B C9B C18B . . 106.8(3) ?
N2B C10B C9B . . 113.6(3) ?
N2B C10B H10C . . 108.9 ?
C9B C10B H10C . . 108.9 ?
N2B C10B H10D . . 108.9 ?
C9B C10B H10D . . 108.9 ?
H10C C10B H10D . . 107.7 ?
N2B C11B C12B . . 122.1(3) ?
N2B C11B H11B . . 118.9 ?
C12B C11B H11B . . 118.9 ?
C17B C12B C13B . . 119.9(3) ?
C17B C12B C11B . . 120.7(3) ?
C13B C12B C11B . . 119.4(3) ?
C14B C13B C12B . . 119.9(4) ?
C14B C13B H13B . . 120.0 ?
C12B C13B H13B . . 120.0 ?
C13B C14B C15B . . 120.1(4) ?
C13B C14B H14B . . 119.9 ?
C15B C14B H14B . . 119.9 ?
C16B C15B C14B . . 121.2(3) ?
C16B C15B H15B . . 119.4 ?
C14B C15B H15B . . 119.4 ?
O4B C16B C15B . . 126.2(3) ?
O4B C16B C17B . . 114.7(3) ?
C15B C16B C17B . . 119.1(3) ?
O2B C17B C12B . . 122.5(3) ?
O2B C17B C16B . . 117.8(3) ?
C12B C17B C16B . . 119.7(3) ?
C9B C18B H18D . . 109.5 ?
C9B C18B H18E . . 109.5 ?
H18D C18B H18E . . 109.5 ?
C9B C18B H18F . . 109.5 ?
H18D C18B H18F . . 109.5 ?
H18E C18B H18F . . 109.5 ?
C9B C19B H19D . . 109.5 ?
C9B C19B H19E . . 109.5 ?
H19D C19B H19E . . 109.5 ?
C9B C19B H19F . . 109.5 ?
H19D C19B H19F . . 109.5 ?
H19E C19B H19F . . 109.5 ?
O4B C20B H20D . . 109.5 ?
O4B C20B H20E . . 109.5 ?
H20D C20B H20E . . 109.5 ?
O4B C20B H20F . . 109.5 ?
H20D C20B H20F . . 109.5 ?
H20E C20B H20F . . 109.5 ?
O3B C21B H21D . . 109.5 ?
O3B C21B H21E . . 109.5 ?
H21D C21B H21E . . 109.5 ?
O3B C21B H21F . . 109.5 ?
H21D C21B H21F . . 109.5 ?
H21E C21B H21F . . 109.5 ?

loop_
_geom_bond_atom_site_label_1
_geom_bond_atom_site_label_2
_geom_bond_site_symmetry_2
_geom_bond_distance
_geom_bond_publ_flag
O1A C1A . 1.349(4) ?
O1A H1A . 0.8400 ?
O2A C17A . 1.346(4) ?
O2A H2A . 0.8400 ?
O3A C2A . 1.369(4) ?
O3A C21A . 1.430(4) ?
O4A C16A . 1.362(4) ?
O4A C20A . 1.431(4) ?
N1A C7A . 1.287(4) ?
N1A C8A . 1.454(4) ?
N2A C11A . 1.280(5) ?
N2A C10A . 1.461(4) ?
C1A C2A . 1.406(4) ?
C1A C6A . 1.407(5) ?
C2A C3A . 1.382(5) ?
C3A C4A . 1.406(5) ?
C3A H3AA . 0.9500 ?
C4A C5A . 1.390(5) ?
C4A H4AA . 0.9500 ?
C5A C6A . 1.409(4) ?
C5A H5AA . 0.9500 ?
C6A C7A . 1.460(4) ?
C7A H7AA . 0.9500 ?
C8A C9A . 1.546(5) ?
C8A H8AA . 0.9900 ?
C8A H8AB . 0.9900 ?
C9A C19A . 1.526(5) ?
C9A C18A . 1.530(5) ?
C9A C10A . 1.535(4) ?
C10A H10A . 0.9900 ?
C10A H10B . 0.9900 ?
C11A C12A . 1.461(4) ?
C11A H11A . 0.9500 ?
C12A C13A . 1.401(5) ?
C12A C17A . 1.406(5) ?
C13A C14A . 1.378(5) ?
C13A H13A . 0.9500 ?
C14A C15A . 1.392(6) ?
C14A H14A . 0.9500 ?
C15A C16A . 1.385(5) ?
C15A H15A . 0.9500 ?
C16A C17A . 1.416(4) ?
C18A H18A . 0.9800 ?
C18A H18B . 0.9800 ?
C18A H18C . 0.9800 ?
C19A H19A . 0.9800 ?
C19A H19B . 0.9800 ?
C19A H19C . 0.9800 ?
C20A H20A . 0.9800 ?
C20A H20B . 0.9800 ?
C20A H20C . 0.9800 ?
C21A H21A . 0.9800 ?
C21A H21B . 0.9800 ?
C21A H21C . 0.9800 ?
O1B C1B . 1.347(4) ?
O1B H1B . 0.8400 ?
O2B C17B . 1.362(4) ?
O2B H2B . 0.8400 ?
O3B C2B . 1.367(4) ?
O3B C21B . 1.431(5) ?
O4B C16B . 1.360(4) ?
O4B C20B . 1.427(5) ?
N1B C7B . 1.283(4) ?
N1B C8B . 1.460(4) ?
N2B C11B . 1.279(4) ?
N2B C10B . 1.462(4) ?
C1B C2B . 1.412(4) ?
C1B C6B . 1.413(4) ?
C2B C3B . 1.394(5) ?
C3B C4B . 1.404(5) ?
C3B H3BA . 0.9500 ?
C4B C5B . 1.376(5) ?
C4B H4BA . 0.9500 ?
C5B C6B . 1.407(5) ?
C5B H5BA . 0.9500 ?
C6B C7B . 1.458(5) ?
C7B H7BA . 0.9500 ?
C8B C9B . 1.533(5) ?
C8B H8BA . 0.9900 ?
C8B H8BB . 0.9900 ?
C9B C19B . 1.530(5) ?
C9B C10B . 1.537(4) ?
C9B C18B . 1.540(5) ?
C10B H10C . 0.9900 ?
C10B H10D . 0.9900 ?
C11B C12B . 1.464(5) ?
C11B H11B . 0.9500 ?
C12B C17B . 1.395(5) ?
C12B C13B . 1.407(5) ?
C13B C14B . 1.382(6) ?
C13B H13B . 0.9500 ?
C14B C15B . 1.393(6) ?
C14B H14B . 0.9500 ?
C15B C16B . 1.381(5) ?
C15B H15B . 0.9500 ?
C16B C17B . 1.422(5) ?
C18B H18D . 0.9800 ?
C18B H18E . 0.9800 ?
C18B H18F . 0.9800 ?
C19B H19D . 0.9800 ?
C19B H19E . 0.9800 ?
C19B H19F . 0.9800 ?
C20B H20D . 0.9800 ?
C20B H20E . 0.9800 ?
C20B H20F . 0.9800 ?
C21B H21D . 0.9800 ?
C21B H21E . 0.9800 ?
C21B H21F . 0.9800 ?

loop_
_geom_contact_atom_site_label_1
_geom_contact_atom_site_label_2
_geom_contact_distance
_geom_contact_site_symmetry_1
_geom_contact_site_symmetry_2
_geom_contact_publ_flag
C1A C7B 3.298(5) . . y
C6A C6B 3.300(5) . . y
C6A C7B 3.250(3) . . y
C7A C5B 3.393(5) . . y
C7A C6B 3.267(5) . . y

loop_
_geom_hbond_atom_site_label_D
_geom_hbond_atom_site_label_H
_geom_hbond_atom_site_label_A
_geom_hbond_site_symmetry_A
_geom_hbond_distance_DH
_geom_hbond_distance_HA
_geom_hbond_distance_DA
_geom_hbond_angle_DHA
_geom_hbond_publ_flag
O1A H1A N1A . 0.8400 1.8200 2.570(4) 148.00 y
O1B H1B N1B . 0.8400 1.8500 2.581(4) 144.00 y
O2A H2A N2A . 0.8400 1.8900 2.625(4) 145.00 y
O2B H2B N2B . 0.8400 1.8700 2.607(4) 146.00 y
C5B H5BA O1B 1_655 0.9500 2.5900 3.233(4) 125.00 y
C18A H18C N1A . 0.9800 2.5600 2.900(5) 100.00 y
C18B H18F N1B . 0.9800 2.5400 2.889(5) 101.00 y
C18A H18C N1A . 0.9800 2.5600 2.900(5) 100.49 y
C19A H19C N1A . 0.9800 2.7100 3.021(5) 98.68 y
C19A H19A N2A . 0.9800 2.6300 2.950(5) 99.48 y
C19B H19F N1B . 0.9800 2.7000 3.012(5) 99.02 y
C19B H19D N2B . 0.9800 2.6300 2.946(5) 99.21 y
C8B H8BA N2B . 0.9900 2.7500 3.021(5) 95.98 y
C10A H10B Cg1 3_555 0.9900 2.7300 3.481(4) 133.00 y
C10B H10D Cg2 3_545 0.9900 2.7900 3.524(4) 131.00 y

loop_
_geom_torsion_atom_site_label_1
_geom_torsion_atom_site_label_2
_geom_torsion_atom_site_label_3
_geom_torsion_atom_site_label_4
_geom_torsion_site_symmetry_1
_geom_torsion_site_symmetry_2
_geom_torsion_site_symmetry_3
_geom_torsion_site_symmetry_4
_geom_torsion
_geom_torsion_publ_flag
C21A O3A C2A C3A . . . . -1.4(5) ?
C21A O3A C2A C1A . . . . 179.3(3) ?
O1A C1A C2A O3A . . . . -2.0(4) ?
C6A C1A C2A O3A . . . . 178.6(3) ?
O1A C1A C2A C3A . . . . 178.6(3) ?
C6A C1A C2A C3A . . . . -0.7(5) ?
O3A C2A C3A C4A . . . . -179.9(3) ?
C1A C2A C3A C4A . . . . -0.6(5) ?
C2A C3A C4A C5A . . . . 1.4(5) ?
C3A C4A C5A C6A . . . . -1.0(5) ?
O1A C1A C6A C5A . . . . -178.1(3) ?
C2A C1A C6A C5A . . . . 1.2(5) ?
O1A C1A C6A C7A . . . . 0.6(5) ?
C2A C1A C6A C7A . . . . 179.9(3) ?
C4A C5A C6A C1A . . . . -0.3(5) ?
C4A C5A C6A C7A . . . . -179.1(3) ?
C8A N1A C7A C6A . . . . 178.3(3) ?
C1A C6A C7A N1A . . . . -0.8(5) ?
C5A C6A C7A N1A . . . . 177.9(3) ?
C7A N1A C8A C9A . . . . -125.4(3) ?
N1A C8A C9A C19A . . . . -67.3(4) ?
N1A C8A C9A C18A . . . . 55.0(4) ?
N1A C8A C9A C10A . . . . 172.1(3) ?
C11A N2A C10A C9A . . . . -130.8(3) ?
C19A C9A C10A N2A . . . . -55.8(4) ?
C18A C9A C10A N2A . . . . -176.4(3) ?
C8A C9A C10A N2A . . . . 64.8(4) ?
C10A N2A C11A C12A . . . . -178.6(3) ?
N2A C11A C12A C13A . . . . 178.2(3) ?
N2A C11A C12A C17A . . . . -1.6(5) ?
C17A C12A C13A C14A . . . . -1.4(6) ?
C11A C12A C13A C14A . . . . 178.8(4) ?
C12A C13A C14A C15A . . . . 0.7(6) ?
C13A C14A C15A C16A . . . . 0.7(6) ?
C20A O4A C16A C15A . . . . -1.0(5) ?
C20A O4A C16A C17A . . . . 178.6(3) ?
C14A C15A C16A O4A . . . . 178.2(4) ?
C14A C15A C16A C17A . . . . -1.4(5) ?
C13A C12A C17A O2A . . . . -178.7(3) ?
C11A C12A C17A O2A . . . . 1.1(5) ?
C13A C12A C17A C16A . . . . 0.7(5) ?
C11A C12A C17A C16A . . . . -179.5(3) ?
O4A C16A C17A O2A . . . . 0.5(5) ?
C15A C16A C17A O2A . . . . -179.8(3) ?
O4A C16A C17A C12A . . . . -179.0(3) ?
C15A C16A C17A C12A . . . . 0.7(5) ?
C21B O3B C2B C3B . . . . 4.6(5) ?
C21B O3B C2B C1B . . . . -175.4(3) ?
O1B C1B C2B O3B . . . . -0.6(4) ?
C6B C1B C2B O3B . . . . 179.3(3) ?
O1B C1B C2B C3B . . . . 179.4(3) ?
C6B C1B C2B C3B . . . . -0.7(5) ?
O3B C2B C3B C4B . . . . 179.8(3) ?
C1B C2B C3B C4B . . . . -0.2(5) ?
C2B C3B C4B C5B . . . . 1.0(6) ?
C3B C4B C5B C6B . . . . -0.9(6) ?
C4B C5B C6B C1B . . . . -0.1(5) ?
C4B C5B C6B C7B . . . . -179.7(3) ?
O1B C1B C6B C5B . . . . -179.3(3) ?
C2B C1B C6B C5B . . . . 0.9(5) ?
O1B C1B C6B C7B . . . . 0.3(5) ?
C2B C1B C6B C7B . . . . -179.5(3) ?
C8B N1B C7B C6B . . . . 178.1(3) ?
C5B C6B C7B N1B . . . . -179.1(3) ?
C1B C6B C7B N1B . . . . 1.3(5) ?
C7B N1B C8B C9B . . . . -128.7(3) ?
N1B C8B C9B C19B . . . . -67.9(4) ?
N1B C8B C9B C10B . . . . 171.2(3) ?
N1B C8B C9B C18B . . . . 54.4(4) ?
C11B N2B C10B C9B . . . . -134.3(3) ?
C19B C9B C10B N2B . . . . -54.7(4) ?
C8B C9B C10B N2B . . . . 65.8(4) ?
C18B C9B C10B N2B . . . . -175.3(3) ?
C10B N2B C11B C12B . . . . -177.8(3) ?
N2B C11B C12B C17B . . . . -1.5(5) ?
N2B C11B C12B C13B . . . . 179.7(3) ?
C17B C12B C13B C14B . . . . -0.2(6) ?
C11B C12B C13B C14B . . . . 178.7(3) ?
C12B C13B C14B C15B . . . . -0.6(6) ?
C13B C14B C15B C16B . . . . 1.4(6) ?
C20B O4B C16B C15B . . . . 0.4(5) ?
C20B O4B C16B C17B . . . . 178.6(3) ?
C14B C15B C16B O4B . . . . 176.8(4) ?
C14B C15B C16B C17B . . . . -1.3(5) ?
C13B C12B C17B O2B . . . . -179.3(3) ?
C11B C12B C17B O2B . . . . 1.8(5) ?
C13B C12B C17B C16B . . . . 0.2(5) ?
C11B C12B C17B C16B . . . . -178.6(3) ?
O4B C16B C17B O2B . . . . 1.7(4) ?
C15B C16B C17B O2B . . . . -180.0(3) ?
O4B C16B C17B C12B . . . . -177.8(3) ?
C15B C16B C17B C12B . . . . 0.5(5) ?
